data_7710570
loop_
_publ_author_name
'Parr, Joseph Michael'
'Olivar, Clarissa'
'Saal, Thomas'
'Haiges, Ralf'
'Inkpen , Michael Stephen'

_publ_section_title
;
 Pushing steric limits in osmium(IV) tetraaryl complexes
;
_journal_name_full 'Dalton Transactions'
_journal_paper_doi 10.1039/D2DT01706G
_journal_year 2022
_chemical_formula_moiety 'C32 H36 Os'
_chemical_formula_sum 'C32 H36 Os'
_chemical_formula_weight 610.81
_chemical_name_common Os1-Et
_chemical_name_systematic tetrakis(2-ethylphenyl)osmium(IV)
_space_group_crystal_system tetragonal
_space_group_IT_number 88
_space_group_name_Hall '-I 4ad'
_space_group_name_H-M_alt 'I 41/a :2'
_atom_sites_solution_hydrogens geom
_atom_sites_solution_primary dual
_audit_creation_date 2022-05-02
_audit_creation_method
;
Olex2 1.5
(compiled 2021.12.09 svn.r5202d8cf for OlexSys, GUI svn.r6439)
;
_audit_update_record
;
2022-05-28 deposited with the CCDC.	2022-06-22 downloaded from the CCDC.
;
_cell_angle_alpha 90
_cell_angle_beta 90
_cell_angle_gamma 90
_cell_formula_units_Z 4
_cell_length_a 15.7666(3)
_cell_length_b 15.7666(3)
_cell_length_c 10.3145(2)
_cell_measurement_reflns_used 7582
_cell_measurement_temperature 100.01(10)
_cell_measurement_theta_max 33.4340
_cell_measurement_theta_min 3.4770
_cell_volume 2564.04(9)
_computing_cell_refinement 'CrysAlisPro 1.171.42.53a (Rigaku OD, 2022)'
_computing_data_collection 'CrysAlisPro 1.171.42.53a (Rigaku OD, 2022)'
_computing_data_reduction 'CrysAlisPro 1.171.42.53a (Rigaku OD, 2022)'
_computing_molecular_graphics 'Olex2 1.5 (Dolomanov et al., 2009)'
_computing_publication_material 'Olex2 1.5 (Dolomanov et al., 2009)'
_computing_structure_refinement 'SHELXL 2017/1 (Sheldrick, 2015)'
_computing_structure_solution 'SHELXT 2018/2 (Sheldrick, 2018)'
_diffrn_ambient_environment N~2~
_diffrn_ambient_temperature 100.01(10)
_diffrn_detector 'Hybrid Pixel Array Detector'
_diffrn_detector_area_resol_mean 10.0000
_diffrn_detector_type HyPix
_diffrn_measured_fraction_theta_full 0.999
_diffrn_measured_fraction_theta_max 0.886
_diffrn_measurement_details
;
List of Runs (angles in degrees, time in seconds):

  # Type    Start    End  Width  t~exp~   \w     \q     \k     \f   Frames
#--------------------------------------------------------------------------
  1  \w     -7.00  22.00   0.50    1.10    --   -9.49 -99.00   0.00   58
  2  \w     -7.00  22.00   0.50    1.10    --   -9.49 -99.00 120.00   58
  3  \w    -61.00 -27.00   0.50    1.10    --   10.12 -38.00  60.00   68
  4  \w    -25.00  11.00   0.50    1.10    --   -9.49 -77.00   0.00   72
  5  \w    -17.00  64.00   0.50    1.10    --   -9.49  26.00-125.00  162
;
_diffrn_measurement_device 'four-circle diffractometer'
_diffrn_measurement_device_type 'XtaLAB Synergy, Dualflex, HyPix'
_diffrn_measurement_method '\w scans'
_diffrn_orient_matrix_type 'CrysAlisPro convention (1999,Acta A55,543-557)'
_diffrn_orient_matrix_UB_11 -0.0109823000
_diffrn_orient_matrix_UB_12 0.0414512000
_diffrn_orient_matrix_UB_13 -0.0207256000
_diffrn_orient_matrix_UB_21 0.0424218000
_diffrn_orient_matrix_UB_22 0.0134136000
_diffrn_orient_matrix_UB_23 0.0102135000
_diffrn_orient_matrix_UB_31 0.0101891000
_diffrn_orient_matrix_UB_32 -0.0111916000
_diffrn_orient_matrix_UB_33 -0.0647757000
_diffrn_radiation_monochromator mirror
_diffrn_radiation_probe x-ray
_diffrn_radiation_type 'Mo K\a'
_diffrn_radiation_wavelength 0.71073
_diffrn_reflns_av_R_equivalents 0.0331
_diffrn_reflns_av_unetI/netI 0.0286
_diffrn_reflns_Laue_measured_fraction_full 0.999
_diffrn_reflns_Laue_measured_fraction_max 0.886
_diffrn_reflns_limit_h_max 17
_diffrn_reflns_limit_h_min -22
_diffrn_reflns_limit_k_max 23
_diffrn_reflns_limit_k_min -21
_diffrn_reflns_limit_l_max 15
_diffrn_reflns_limit_l_min -11
_diffrn_reflns_number 10077
_diffrn_reflns_point_group_measured_fraction_full 0.999
_diffrn_reflns_point_group_measured_fraction_max 0.886
_diffrn_reflns_theta_full 25.242
_diffrn_reflns_theta_max 32.857
_diffrn_reflns_theta_min 2.360
_diffrn_source 'micro-focus sealed X-ray tube'
_diffrn_source_type 'PhotonJet (Mo) X-ray Source'
_exptl_absorpt_coefficient_mu 4.991
_exptl_absorpt_correction_T_max 0.419
_exptl_absorpt_correction_T_min 0.134
_exptl_absorpt_correction_type gaussian
_exptl_absorpt_process_details
;
CrysAlisPro 1.171.42.53a (Rigaku Oxford Diffraction, 2022)
Numerical absorption correction based on gaussian integration over
a multifaceted crystal model
Empirical absorption correction using spherical harmonics,
implemented in SCALE3 ABSPACK scaling algorithm.
;
_exptl_crystal_colour black
_exptl_crystal_density_diffrn 1.582
_exptl_crystal_description plate
_exptl_crystal_F_000 1216
_exptl_crystal_size_max 0.243
_exptl_crystal_size_mid 0.165
_exptl_crystal_size_min 0.113
_refine_diff_density_max 0.826
_refine_diff_density_min -0.580
_refine_diff_density_rms 0.099
_refine_ls_extinction_method none
_refine_ls_goodness_of_fit_ref 1.082
_refine_ls_hydrogen_treatment constr
_refine_ls_matrix_type full
_refine_ls_number_parameters 76
_refine_ls_number_reflns 2114
_refine_ls_number_restraints 0
_refine_ls_restrained_S_all 1.082
_refine_ls_R_factor_all 0.0228
_refine_ls_R_factor_gt 0.0185
_refine_ls_shift/su_max 0.000
_refine_ls_shift/su_mean 0.000
_refine_ls_structure_factor_coef Fsqd
_refine_ls_weighting_details 'w=1/[\s^2^(Fo^2^)+(0.0097P)^2^+4.2545P] where P=(Fo^2^+2Fc^2^)/3'
_refine_ls_weighting_scheme calc
_refine_ls_wR_factor_gt 0.0384
_refine_ls_wR_factor_ref 0.0396
_reflns_Friedel_coverage 0.000
_reflns_number_gt 1863
_reflns_number_total 2114
_reflns_threshold_expression 'I > 2\s(I)'
_cod_data_source_file d2dt01706g2.cif
_cod_data_source_block C32H36Os_CCDC1
_cod_original_cell_volume 2564.04(11)
_cod_original_sg_symbol_H-M 'I 41/a'
_cod_database_code 7710570
_shelx_shelxl_version_number 2017/1
_chemical_oxdiff_formula OsC12H24
_shelx_space_group_comment
;
The symmetry employed for this shelxl refinement is uniquely defined
by the following loop, which should always be used as a source of
symmetry information in preference to the above space-group names.
They are only intended as comments.
;
_shelx_estimated_absorpt_t_max 0.610
_shelx_estimated_absorpt_t_min 0.380
_olex2_refinement_description
;
1. Fixed Uiso
 At 1.2 times of:
  All C(H) groups, All C(H,H) groups
 At 1.5 times of:
  All C(H,H,H) groups
2.a Secondary CH2 refined with riding coordinates:
 C7(H7A,H7B)
2.b Aromatic/amide H refined with riding coordinates:
 C2(H2), C5(H5), C3(H3), C4(H4)
2.c Idealised Me refined as rotating group:
 C8(H8A,H8B,H8C)
;
_olex2_submission_special_instructions 'No special instructions were received'
_oxdiff_exptl_absorpt_empirical_details
;
Empirical correction (ABSPACK) includes:
- Absorption correction using spherical harmonics
- Frame scaling
;
_oxdiff_exptl_absorpt_empirical_full_max 1.194
_oxdiff_exptl_absorpt_empirical_full_min 0.652

loop_
_space_group_symop_operation_xyz
'x, y, z'
'-x+1/2, -y, z+1/2'
'-y+3/4, x+1/4, z+1/4'
'y+3/4, -x+3/4, z+3/4'
'x+1/2, y+1/2, z+1/2'
'-x+1, -y+1/2, z+1'
'-y+5/4, x+3/4, z+3/4'
'y+5/4, -x+5/4, z+5/4'
'-x, -y, -z'
'x-1/2, y, -z-1/2'
'y-3/4, -x-1/4, -z-1/4'
'-y-3/4, x-3/4, -z-3/4'
'-x+1/2, -y+1/2, -z+1/2'
'x, y+1/2, -z'
'y-1/4, -x+1/4, -z+1/4'
'-y-1/4, x-1/4, -z-1/4'

loop_
_atom_site_label
_atom_site_type_symbol
_atom_site_fract_x
_atom_site_fract_y
_atom_site_fract_z
_atom_site_U_iso_or_equiv
_atom_site_adp_type
_atom_site_occupancy
_atom_site_site_symmetry_order
_atom_site_calc_flag
_atom_site_refinement_flags_posn
_atom_site_refinement_flags_adp
_atom_site_refinement_flags_occupancy
_atom_site_disorder_assembly
_atom_site_disorder_group
Os1 Os 0.500000 0.750000 0.125000 0.01003(4) Uani 1 4 d S T P . .
C1 C 0.56723(12) 0.82481(11) 0.24401(16) 0.0119(3) Uani 1 1 d . . . . .
C6 C 0.52645(12) 0.87302(12) 0.34192(16) 0.0131(3) Uani 1 1 d . . . . .
C2 C 0.65635(12) 0.82367(12) 0.23942(17) 0.0147(3) Uani 1 1 d . . . . .
H2 H 0.684110 0.791739 0.173856 0.018 Uiso 1 1 calc R U . . .
C7 C 0.43091(12) 0.87769(13) 0.35183(17) 0.0155(4) Uani 1 1 d . . . . .
H7A H 0.405782 0.847292 0.277142 0.019 Uiso 1 1 calc R U . . .
H7B H 0.413266 0.937830 0.345972 0.019 Uiso 1 1 calc R U . . .
C5 C 0.57687(13) 0.91664(12) 0.43159(18) 0.0163(4) Uani 1 1 d . . . . .
H5 H 0.550040 0.948637 0.497986 0.020 Uiso 1 1 calc R U . . .
C8 C 0.39544(14) 0.83983(15) 0.47719(19) 0.0234(4) Uani 1 1 d . . . . .
H8A H 0.333514 0.845124 0.477463 0.035 Uiso 1 1 calc R U . . .
H8B H 0.418984 0.870337 0.551748 0.035 Uiso 1 1 calc R U . . .
H8C H 0.411121 0.779793 0.482664 0.035 Uiso 1 1 calc R U . . .
C3 C 0.70465(13) 0.86854(13) 0.32933(18) 0.0175(4) Uani 1 1 d . . . . .
H3 H 0.764807 0.867684 0.324279 0.021 Uiso 1 1 calc R U . . .
C4 C 0.66443(13) 0.91461(13) 0.42654(19) 0.0185(4) Uani 1 1 d . . . . .
H4 H 0.696978 0.944525 0.489124 0.022 Uiso 1 1 calc R U . . .

loop_
_atom_site_aniso_label
_atom_site_aniso_U_11
_atom_site_aniso_U_22
_atom_site_aniso_U_33
_atom_site_aniso_U_23
_atom_site_aniso_U_13
_atom_site_aniso_U_12
Os1 0.01077(5) 0.01077(5) 0.00855(6) 0.000 0.000 0.000
C1 0.0130(9) 0.0113(8) 0.0114(7) 0.0012(6) -0.0014(6) 0.0003(6)
C6 0.0155(9) 0.0128(9) 0.0111(7) 0.0010(6) -0.0007(6) 0.0012(7)
C2 0.0149(9) 0.0155(9) 0.0137(8) 0.0024(6) 0.0006(6) 0.0008(7)
C7 0.0151(9) 0.0172(9) 0.0143(8) -0.0021(6) -0.0007(6) 0.0027(7)
C5 0.0195(10) 0.0155(9) 0.0139(8) -0.0036(6) -0.0031(7) 0.0014(7)
C8 0.0220(11) 0.0306(12) 0.0176(9) -0.0018(8) 0.0046(7) 0.0004(9)
C3 0.0149(9) 0.0173(10) 0.0204(9) 0.0019(7) -0.0039(7) -0.0006(7)
C4 0.0210(10) 0.0156(10) 0.0187(9) -0.0017(7) -0.0060(7) -0.0019(7)

loop_
_atom_type_symbol
_atom_type_description
_atom_type_scat_dispersion_real
_atom_type_scat_dispersion_imag
_atom_type_scat_source
C C 0.0033 0.0016 'International Tables Vol C Tables 4.2.6.8 and 6.1.1.4'
H H 0.0000 0.0000 'International Tables Vol C Tables 4.2.6.8 and 6.1.1.4'
Os Os -1.2165 7.6030 'International Tables Vol C Tables 4.2.6.8 and 6.1.1.4'

loop_
_exptl_crystal_face_index_h
_exptl_crystal_face_index_k
_exptl_crystal_face_index_l
_exptl_crystal_face_perp_dist
2 -1 0 0.0416
-2 1 0 0.0713
1 -1 2 0.0996
0 1 0 0.0565
0 -1 0 0.0642
-2 -1 1 0.0886
2 1 -1 0.0939
-2 -2 1 0.0832
2 2 -1 0.0849
-1 -2 -1 0.1094
0 1 2 0.1021
-1 0 0 0.0656
-2 1 -2 0.1048
1 -1 -1 0.0967
-1 1 1 0.0715
2 2 1 0.0991
1 0 0 0.0679

loop_
_geom_angle_atom_site_label_1
_geom_angle_atom_site_label_2
_geom_angle_atom_site_label_3
_geom_angle
_geom_angle_site_symmetry_1
_geom_angle_site_symmetry_3
_geom_angle_publ_flag
C1 Os1 C1 112.00(5) . 12_766 ?
C1 Os1 C1 112.00(5) 12_766 6_564 ?
C1 Os1 C1 104.52(10) 12_766 15_565 ?
C1 Os1 C1 112.00(5) 15_565 6_564 ?
C1 Os1 C1 104.52(10) . 6_564 ?
C1 Os1 C1 112.00(5) . 15_565 ?
C6 C1 Os1 120.77(14) . . ?
C2 C1 Os1 120.01(13) . . ?
C2 C1 C6 118.94(17) . . ?
C1 C6 C7 121.74(16) . . ?
C5 C6 C1 118.44(18) . . ?
C5 C6 C7 119.81(17) . . ?
C1 C2 H2 119.4 . . ?
C3 C2 C1 121.16(18) . . ?
C3 C2 H2 119.4 . . ?
C6 C7 H7A 108.8 . . ?
C6 C7 H7B 108.8 . . ?
C6 C7 C8 113.72(16) . . ?
H7A C7 H7B 107.7 . . ?
C8 C7 H7A 108.8 . . ?
C8 C7 H7B 108.8 . . ?
C6 C5 H5 119.0 . . ?
C4 C5 C6 122.07(18) . . ?
C4 C5 H5 119.0 . . ?
C7 C8 H8A 109.5 . . ?
C7 C8 H8B 109.5 . . ?
C7 C8 H8C 109.5 . . ?
H8A C8 H8B 109.5 . . ?
H8A C8 H8C 109.5 . . ?
H8B C8 H8C 109.5 . . ?
C2 C3 H3 120.1 . . ?
C4 C3 C2 119.72(19) . . ?
C4 C3 H3 120.1 . . ?
C5 C4 C3 119.65(18) . . ?
C5 C4 H4 120.2 . . ?
C3 C4 H4 120.2 . . ?

loop_
_geom_bond_atom_site_label_1
_geom_bond_atom_site_label_2
_geom_bond_distance
_geom_bond_site_symmetry_2
_geom_bond_publ_flag
Os1 C1 2.0054(18) . ?
Os1 C1 2.0054(18) 6_564 ?
Os1 C1 2.0054(18) 12_766 ?
Os1 C1 2.0054(18) 15_565 ?
C1 C6 1.418(2) . ?
C1 C2 1.406(3) . ?
C6 C7 1.512(3) . ?
C6 C5 1.400(3) . ?
C2 H2 0.9500 . ?
C2 C3 1.393(3) . ?
C7 H7A 0.9900 . ?
C7 H7B 0.9900 . ?
C7 C8 1.530(3) . ?
C5 H5 0.9500 . ?
C5 C4 1.382(3) . ?
C8 H8A 0.9800 . ?
C8 H8B 0.9800 . ?
C8 H8C 0.9800 . ?
C3 H3 0.9500 . ?
C3 C4 1.391(3) . ?
C4 H4 0.9500 . ?

loop_
_geom_torsion_atom_site_label_1
_geom_torsion_atom_site_label_2
_geom_torsion_atom_site_label_3
_geom_torsion_atom_site_label_4
_geom_torsion
_geom_torsion_site_symmetry_1
_geom_torsion_site_symmetry_2
_geom_torsion_site_symmetry_3
_geom_torsion_site_symmetry_4
_geom_torsion_publ_flag
Os1 C1 C6 C7 -6.7(2) . . . . ?
Os1 C1 C6 C5 172.88(14) . . . . ?
Os1 C1 C2 C3 -173.60(14) . . . . ?
C1 C6 C7 C8 116.5(2) . . . . ?
C1 C6 C5 C4 0.6(3) . . . . ?
C1 C2 C3 C4 0.8(3) . . . . ?
C6 C1 C2 C3 0.3(3) . . . . ?
C6 C5 C4 C3 0.5(3) . . . . ?
C2 C1 C6 C7 179.46(17) . . . . ?
C2 C1 C6 C5 -1.0(3) . . . . ?
C2 C3 C4 C5 -1.1(3) . . . . ?
C7 C6 C5 C4 -179.82(18) . . . . ?
C5 C6 C7 C8 -63.1(2) . . . . ?

loop_
_exptl_oxdiff_crystal_face_indexfrac_h
_exptl_oxdiff_crystal_face_indexfrac_k
_exptl_oxdiff_crystal_face_indexfrac_l
_exptl_oxdiff_crystal_face_x
_exptl_oxdiff_crystal_face_y
_exptl_oxdiff_crystal_face_z
1.9965 -0.9976 -0.0004 -0.0633 0.0713 0.0315
-1.9965 0.9976 0.0004 0.0633 -0.0713 -0.0315
0.9978 -0.9990 1.9972 -0.0938 0.0493 -0.1080
0.0000 0.9984 0.0001 0.0414 0.0134 -0.0112
-0.0000 -0.9984 -0.0001 -0.0414 -0.0134 0.0112
-1.9968 -0.9997 0.9990 -0.0402 -0.0879 -0.0739
1.9968 0.9997 -0.9990 0.0402 0.0879 0.0739
-1.9968 -1.9982 0.9989 -0.0816 -0.1013 -0.0627
1.9968 1.9982 -0.9989 0.0816 0.1013 0.0627
-0.9981 -1.9968 -0.9987 -0.0511 -0.0793 0.0769
-0.0004 0.9974 1.9975 -0.0001 0.0338 -0.1406
-0.9983 -0.0004 0.0002 0.0109 -0.0424 -0.0102
-1.9961 0.9986 -1.9971 0.1047 -0.0917 0.0978
0.9984 -0.9975 -0.9989 -0.0316 0.0188 0.0860
-0.9984 0.9975 0.9989 0.0316 -0.0188 -0.0860
1.9964 1.9972 0.9985 0.0402 0.1217 -0.0667
0.9983 0.0004 -0.0002 -0.0109 0.0424 0.0102
